data_2219819
loop_
_publ_author_name
'Yang, Zhong Nian'
'Sun, Ting Ting'

_publ_section_title
;
 Dichlorido(2,6-dipyrazol-1-ylpyridine)zinc(II)
;
_journal_coeditor_code CV2454
_journal_issue 11
_journal_name_full 'Acta Crystallographica Section E'
_journal_page_first m1374
_journal_paper_doi 10.1107/S1600536808031152
_journal_volume 64
_journal_year 2008
_chemical_formula_iupac '[Zn Cl2 (C11 H9 N5)]'
_chemical_formula_moiety 'C11 H9 Cl2 N5 Zn'
_chemical_formula_sum 'C11 H9 Cl2 N5 Zn'
_chemical_formula_weight 347.50
_chemical_name_systematic
;
Dichlorido(2,6-dipyrazol-1-ylpyridine)zinc(II)
;
_space_group_IT_number 14
_symmetry_cell_setting monoclinic
_symmetry_space_group_name_Hall '-P 2ybc'
_symmetry_space_group_name_H-M 'P 1 21/c 1'
_atom_sites_solution_hydrogens geom
_atom_sites_solution_primary direct
_atom_sites_solution_secondary difmap
_audit_creation_method SHELXL-97
_cell_angle_alpha 90.00
_cell_angle_beta 93.079(2)
_cell_angle_gamma 90.00
_cell_formula_units_Z 4
_cell_length_a 10.9630(17)
_cell_length_b 8.0263(13)
_cell_length_c 14.943(2)
_cell_measurement_reflns_used 3889
_cell_measurement_temperature 298(2)
_cell_measurement_theta_max 28.1805
_cell_measurement_theta_min 2.366
_cell_volume 1313.0(3)
_computing_cell_refinement 'SAINT (Bruker, 1997)'
_computing_data_collection 'SMART (Bruker, 1997)'
_computing_data_reduction 'SAINT (Bruker, 1997)'
_computing_molecular_graphics 'SHELXTL (Sheldrick, 2008)'
_computing_publication_material 'SHELXTL (Sheldrick, 2008) and local programs'
_computing_structure_refinement 'SHELXTL (Sheldrick, 2008)'
_computing_structure_solution 'SHELXTL (Sheldrick, 2008)'
_diffrn_ambient_temperature 298(2)
_diffrn_measured_fraction_theta_full 0.994
_diffrn_measured_fraction_theta_max 0.994
_diffrn_measurement_device_type 'Bruker SMART APEX CCD'
_diffrn_measurement_method '\f and \w'
_diffrn_radiation_monochromator graphite
_diffrn_radiation_source 'fine-focus sealed tube'
_diffrn_radiation_type MoK\a
_diffrn_radiation_wavelength 0.71073
_diffrn_reflns_av_R_equivalents 0.0303
_diffrn_reflns_av_sigmaI/netI 0.0317
_diffrn_reflns_limit_h_max 14
_diffrn_reflns_limit_h_min -9
_diffrn_reflns_limit_k_max 10
_diffrn_reflns_limit_k_min -9
_diffrn_reflns_limit_l_max 18
_diffrn_reflns_limit_l_min -16
_diffrn_reflns_number 7375
_diffrn_reflns_theta_full 27.00
_diffrn_reflns_theta_max 27.00
_diffrn_reflns_theta_min 2.88
_exptl_absorpt_coefficient_mu 2.268
_exptl_absorpt_correction_T_max 0.5591
_exptl_absorpt_correction_T_min 0.4090
_exptl_absorpt_correction_type multi-scan
_exptl_absorpt_process_details '(SADABS; Sheldrick, 1996)'
_exptl_crystal_colour colourless
_exptl_crystal_density_diffrn 1.758
_exptl_crystal_density_method 'not measured'
_exptl_crystal_description block
_exptl_crystal_F_000 696
_exptl_crystal_size_max 0.48
_exptl_crystal_size_mid 0.42
_exptl_crystal_size_min 0.29
_refine_diff_density_max 0.282
_refine_diff_density_min -0.322
_refine_ls_extinction_coef 0.0167(11)
_refine_ls_extinction_expression Fc^*^=kFc[1+0.001xFc^2^\l^3^/sin(2\q)]^-1/4^
_refine_ls_extinction_method 'SHELXTL (Sheldrick, 2008)'
_refine_ls_goodness_of_fit_ref 1.051
_refine_ls_hydrogen_treatment constr
_refine_ls_matrix_type full
_refine_ls_number_parameters 173
_refine_ls_number_reflns 2848
_refine_ls_number_restraints 0
_refine_ls_restrained_S_all 1.051
_refine_ls_R_factor_all 0.0351
_refine_ls_R_factor_gt 0.0293
_refine_ls_shift/su_max 0.002
_refine_ls_shift/su_mean 0.000
_refine_ls_structure_factor_coef Fsqd
_refine_ls_weighting_details 'calc w=1/[\s^2^(Fo^2^)+(0.0445P)^2^+0.0869P] where P=(Fo^2^+2Fc^2^)/3'
_refine_ls_weighting_scheme calc
_refine_ls_wR_factor_gt 0.0762
_refine_ls_wR_factor_ref 0.0782
_reflns_number_gt 2431
_reflns_number_total 2848
_reflns_threshold_expression I>2\s(I)
_cod_data_source_file cv2454.cif
_cod_data_source_block I
_cod_original_cell_volume 1313.0(4)
_cod_original_sg_symbol_H-M 'P 21/c'
_cod_database_code 2219819
_cod_database_fobs_code 2219819

loop_
_symmetry_equiv_pos_as_xyz
'x, y, z'
'-x, y+1/2, -z+1/2'
'-x, -y, -z'
'x, -y-1/2, z-1/2'

loop_
_atom_site_type_symbol
_atom_site_label
_atom_site_fract_x
_atom_site_fract_y
_atom_site_fract_z
_atom_site_U_iso_or_equiv
_atom_site_adp_type
_atom_site_calc_flag
_atom_site_refinement_flags
_atom_site_occupancy
C C1 0.47097(18) 0.3058(2) 0.04770(16) 0.0447(5) Uani d . 1
H H1 0.4465 0.3525 0.1008 0.054 Uiso calc R 1
C C2 0.40961(19) 0.3275(3) -0.03549(17) 0.0478(5) Uani d . 1
H H2 0.3389 0.3891 -0.0481 0.057 Uiso calc R 1
C C3 0.47479(18) 0.2396(2) -0.09475(16) 0.0440(5) Uani d . 1
H H3 0.4572 0.2292 -0.1561 0.053 Uiso calc R 1
C C4 0.66172(17) 0.0609(2) -0.07399(13) 0.0349(4) Uani d . 1
C C5 0.66885(19) 0.0026(3) -0.16015(14) 0.0448(5) Uani d . 1
H H5 0.6147 0.0387 -0.2062 0.054 Uiso calc R 1
C C6 0.7591(2) -0.1111(3) -0.17553(16) 0.0487(5) Uani d . 1
H H6 0.7663 -0.1533 -0.2330 0.058 Uiso calc R 1
C C7 0.8394(2) -0.1637(3) -0.10659(15) 0.0442(5) Uani d . 1
H H7 0.8998 -0.2423 -0.1160 0.053 Uiso calc R 1
C C8 0.82578(17) -0.0944(2) -0.02369(14) 0.0357(4) Uani d . 1
C C9 0.99689(18) -0.2410(2) 0.06325(16) 0.0454(5) Uani d . 1
H H9 1.0275 -0.3088 0.0192 0.054 Uiso calc R 1
C C10 1.0387(2) -0.2314(3) 0.14943(17) 0.0502(6) Uani d . 1
H H10 1.1036 -0.2903 0.1767 0.060 Uiso calc R 1
C C11 0.9647(2) -0.1152(3) 0.18931(17) 0.0491(6) Uani d . 1
H H11 0.9730 -0.0837 0.2492 0.059 Uiso calc R 1
Cl Cl1 0.65199(5) 0.06053(7) 0.25184(4) 0.05045(17) Uani d . 1
Cl Cl2 0.83525(5) 0.37392(6) 0.12155(4) 0.04545(15) Uani d . 1
N N1 0.74008(13) 0.01621(18) -0.00710(10) 0.0327(3) Uani d . 1
N N2 0.90163(15) -0.13336(19) 0.05243(12) 0.0374(4) Uani d . 1
N N3 0.88095(15) -0.0554(2) 0.13084(11) 0.0417(4) Uani d . 1
N N4 0.57069(14) 0.1699(2) -0.04655(11) 0.0366(4) Uani d . 1
N N5 0.56823(14) 0.2105(2) 0.04169(11) 0.0385(4) Uani d . 1
Zn Zn1 0.73202(2) 0.13073(3) 0.121755(15) 0.03696(11) Uani d . 1

loop_
_atom_site_aniso_label
_atom_site_aniso_U_11
_atom_site_aniso_U_22
_atom_site_aniso_U_33
_atom_site_aniso_U_12
_atom_site_aniso_U_13
_atom_site_aniso_U_23
C1 0.0377(11) 0.0347(10) 0.0624(14) -0.0040(8) 0.0090(10) -0.0009(10)
C2 0.0347(10) 0.0363(10) 0.0721(16) -0.0005(9) -0.0004(10) 0.0102(10)
C3 0.0360(10) 0.0439(11) 0.0512(13) -0.0045(9) -0.0066(9) 0.0124(9)
C4 0.0329(10) 0.0332(9) 0.0386(11) -0.0072(7) 0.0014(8) 0.0020(8)
C5 0.0441(11) 0.0538(12) 0.0361(11) -0.0052(10) -0.0025(9) 0.0023(9)
C6 0.0539(13) 0.0570(13) 0.0357(12) -0.0052(10) 0.0062(10) -0.0076(10)
C7 0.0428(12) 0.0470(11) 0.0435(12) 0.0032(9) 0.0071(9) -0.0029(9)
C8 0.0338(10) 0.0337(9) 0.0400(11) -0.0062(8) 0.0054(8) 0.0026(8)
C9 0.0392(11) 0.0374(11) 0.0599(15) 0.0031(9) 0.0064(10) 0.0053(9)
C10 0.0414(11) 0.0469(12) 0.0613(15) 0.0030(9) -0.0047(10) 0.0154(11)
C11 0.0458(12) 0.0549(13) 0.0460(14) 0.0010(10) -0.0036(10) 0.0090(10)
Cl1 0.0523(3) 0.0611(4) 0.0389(3) -0.0069(2) 0.0112(2) -0.0012(2)
Cl2 0.0431(3) 0.0428(3) 0.0500(3) -0.0086(2) -0.0017(2) -0.0035(2)
N1 0.0309(8) 0.0332(8) 0.0338(9) -0.0042(6) 0.0000(7) 0.0014(7)
N2 0.0348(9) 0.0376(9) 0.0400(10) 0.0006(6) 0.0034(7) 0.0025(7)
N3 0.0413(9) 0.0486(10) 0.0351(9) 0.0030(8) 0.0022(7) 0.0011(7)
N4 0.0316(8) 0.0370(8) 0.0407(10) -0.0038(7) -0.0015(7) 0.0037(7)
N5 0.0359(9) 0.0376(9) 0.0419(10) -0.0029(7) 0.0022(7) -0.0007(7)
Zn1 0.03632(16) 0.04045(17) 0.03418(17) -0.00377(9) 0.00263(10) -0.00260(9)

loop_
_atom_type_symbol
_atom_type_description
_atom_type_scat_dispersion_real
_atom_type_scat_dispersion_imag
_atom_type_scat_source
C C 0.0033 0.0016 'International Tables Vol C Tables 4.2.6.8 and 6.1.1.4'
H H 0.0000 0.0000 'International Tables Vol C Tables 4.2.6.8 and 6.1.1.4'
N N 0.0061 0.0033 'International Tables Vol C Tables 4.2.6.8 and 6.1.1.4'
Cl Cl 0.1484 0.1585 'International Tables Vol C Tables 4.2.6.8 and 6.1.1.4'
Zn Zn 0.2839 1.4301 'International Tables Vol C Tables 4.2.6.8 and 6.1.1.4'

loop_
_geom_angle_atom_site_label_1
_geom_angle_atom_site_label_2
_geom_angle_atom_site_label_3
_geom_angle
N5 C1 C2 111.4(2)
N5 C1 H1 124.3
C2 C1 H1 124.3
C3 C2 C1 105.67(19)
C3 C2 H2 127.2
C1 C2 H2 127.2
N4 C3 C2 106.6(2)
N4 C3 H3 126.7
C2 C3 H3 126.7
N1 C4 C5 122.93(18)
N1 C4 N4 112.86(17)
C5 C4 N4 124.19(18)
C6 C5 C4 117.4(2)
C6 C5 H5 121.3
C4 C5 H5 121.3
C5 C6 C7 120.8(2)
C5 C6 H6 119.6
C7 C6 H6 119.6
C8 C7 C6 116.84(19)
C8 C7 H7 121.6
C6 C7 H7 121.6
N1 C8 C7 123.55(19)
N1 C8 N2 113.06(17)
C7 C8 N2 123.38(18)
C10 C9 N2 107.3(2)
C10 C9 H9 126.3
N2 C9 H9 126.3
C9 C10 C11 105.8(2)
C9 C10 H10 127.1
C11 C10 H10 127.1
N3 C11 C10 111.1(2)
N3 C11 H11 124.4
C10 C11 H11 124.4
C8 N1 C4 118.37(17)
C8 N1 Zn1 121.33(13)
C4 N1 Zn1 120.23(13)
C9 N2 N3 110.69(17)
C9 N2 C8 130.90(18)
N3 N2 C8 118.41(16)
C11 N3 N2 105.09(18)
C11 N3 Zn1 140.30(16)
N2 N3 Zn1 114.53(12)
N5 N4 C3 111.07(17)
N5 N4 C4 118.92(16)
C3 N4 C4 129.90(18)
C1 N5 N4 105.25(17)
C1 N5 Zn1 140.46(15)
N4 N5 Zn1 113.56(11)
N1 Zn1 N5 72.99(6)
N1 Zn1 N3 72.49(6)
N5 Zn1 N3 143.97(6)
N1 Zn1 Cl1 135.05(4)
N5 Zn1 Cl1 101.44(5)
N3 Zn1 Cl1 95.67(5)
N1 Zn1 Cl2 108.99(4)
N5 Zn1 Cl2 98.18(5)
N3 Zn1 Cl2 102.45(5)
Cl1 Zn1 Cl2 115.93(2)

loop_
_geom_bond_atom_site_label_1
_geom_bond_atom_site_label_2
_geom_bond_distance
C1 N5 1.319(3)
C1 C2 1.392(3)
C1 H1 0.9300
C2 C3 1.364(3)
C2 H2 0.9300
C3 N4 1.362(2)
C3 H3 0.9300
C4 N1 1.332(2)
C4 C5 1.376(3)
C4 N4 1.405(2)
C5 C6 1.374(3)
C5 H5 0.9300
C6 C7 1.385(3)
C6 H6 0.9300
C7 C8 1.374(3)
C7 H7 0.9300
C8 N1 1.325(2)
C8 N2 1.408(3)
C9 C10 1.346(3)
C9 N2 1.358(2)
C9 H9 0.9300
C10 C11 1.391(3)
C10 H10 0.9300
C11 N3 1.323(3)
C11 H11 0.9300
Cl1 Zn1 2.2470(6)
Cl2 Zn1 2.2564(6)
N1 Zn1 2.1397(16)
N2 N3 1.358(2)
N3 Zn1 2.2117(17)
N4 N5 1.360(2)
N5 Zn1 2.1988(16)

loop_
_geom_contact_atom_site_label_1
_geom_contact_atom_site_label_2
_geom_contact_distance
_geom_contact_site_symmetry_2
_geom_contact_publ_flag
Cg1 Cg2 3.4087(12) 3_655 y
Cg2 Cg3 3.6253(13) 3_655 y

loop_
_geom_torsion_atom_site_label_1
_geom_torsion_atom_site_label_2
_geom_torsion_atom_site_label_3
_geom_torsion_atom_site_label_4
_geom_torsion
N5 C1 C2 C3 -0.1(2)
C1 C2 C3 N4 -0.1(2)
N1 C4 C5 C6 2.3(3)
N4 C4 C5 C6 -176.27(18)
C4 C5 C6 C7 -0.2(3)
C5 C6 C7 C8 -1.3(3)
C6 C7 C8 N1 0.9(3)
C6 C7 C8 N2 -178.97(18)
N2 C9 C10 C11 0.3(2)
C9 C10 C11 N3 0.0(3)
C7 C8 N1 C4 1.0(3)
N2 C8 N1 C4 -179.07(15)
C7 C8 N1 Zn1 -175.88(15)
N2 C8 N1 Zn1 4.0(2)
C5 C4 N1 C8 -2.7(3)
N4 C4 N1 C8 176.00(15)
C5 C4 N1 Zn1 174.24(14)
N4 C4 N1 Zn1 -7.1(2)
C10 C9 N2 N3 -0.4(2)
C10 C9 N2 C8 179.88(19)
N1 C8 N2 C9 178.77(18)
C7 C8 N2 C9 -1.3(3)
N1 C8 N2 N3 -0.9(2)
C7 C8 N2 N3 179.04(18)
C10 C11 N3 N2 -0.3(2)
C10 C11 N3 Zn1 -176.68(16)
C9 N2 N3 C11 0.4(2)
C8 N2 N3 C11 -179.84(17)
C9 N2 N3 Zn1 177.92(12)
C8 N2 N3 Zn1 -2.4(2)
C2 C3 N4 N5 0.2(2)
C2 C3 N4 C4 176.33(18)
N1 C4 N4 N5 -3.0(2)
C5 C4 N4 N5 175.69(18)
N1 C4 N4 C3 -178.85(18)
C5 C4 N4 C3 -0.2(3)
C2 C1 N5 N4 0.2(2)
C2 C1 N5 Zn1 169.07(15)
C3 N4 N5 C1 -0.3(2)
C4 N4 N5 C1 -176.86(16)
C3 N4 N5 Zn1 -172.54(12)
C4 N4 N5 Zn1 10.85(19)
C8 N1 Zn1 N5 -173.52(14)
C4 N1 Zn1 N5 9.64(13)
C8 N1 Zn1 N3 -4.01(13)
C4 N1 Zn1 N3 179.15(15)
C8 N1 Zn1 Cl1 -84.26(14)
C4 N1 Zn1 Cl1 98.90(13)
C8 N1 Zn1 Cl2 93.49(13)
C4 N1 Zn1 Cl2 -83.35(13)
C1 N5 Zn1 N1 -178.6(2)
N4 N5 Zn1 N1 -10.30(11)
C1 N5 Zn1 N3 164.27(19)
N4 N5 Zn1 N3 -27.46(18)
C1 N5 Zn1 Cl1 47.6(2)
N4 N5 Zn1 Cl1 -144.18(11)
C1 N5 Zn1 Cl2 -71.1(2)
N4 N5 Zn1 Cl2 97.15(12)
C11 N3 Zn1 N1 179.3(2)
N2 N3 Zn1 N1 3.17(12)
C11 N3 Zn1 N5 -163.4(2)
N2 N3 Zn1 N5 20.38(19)
C11 N3 Zn1 Cl1 -45.1(2)
N2 N3 Zn1 Cl1 138.76(12)
C11 N3 Zn1 Cl2 73.1(2)
N2 N3 Zn1 Cl2 -103.08(12)
